data_7053805
loop_
_publ_author_name
'Salmon, Lionel'
'Moln\'ar, G\'abor'
'Cobo, Saioa'
'Ouli\'e, Pascal'
'Etienne, Michel'
'Mahfoud, Tarik'
'Demont, Philippe'
'Eguchi, Akira'
'Watanabe, Hiroshi'
'Tanaka, Koichiro'
'Bousseksou, Azzedine'

_publ_section_title
;
 Re-investigation of the spin crossover phenomenon in the ferrous complex
 [Fe(HB(pz)3)2]
;
_journal_issue 6
_journal_name_full 'New Journal of Chemistry'
_journal_page_first 1283
_journal_paper_doi 10.1039/b902811k
_journal_volume 33
_journal_year 2009
_chemical_compound_source 'Local laboratory'
_chemical_formula_moiety 'C18 H20 B2 Fe N12 '
_chemical_formula_sum 'C18 H20 B2 Fe N12'
_chemical_formula_weight 481.91
_chemical_name_systematic
;
?
;
_space_group_IT_number 14
_symmetry_cell_setting monoclinic
_symmetry_space_group_name_Hall '-P 2yn'
_symmetry_space_group_name_H-M 'P 1 21/n 1'
_atom_sites_solution_primary vecmap
_atom_sites_solution_secondary difmap
_cell_angle_alpha 90.00
_cell_angle_beta 96.658(7)
_cell_angle_gamma 90.00
_cell_formula_units_Z 4
_cell_length_a 9.9386(7)
_cell_length_b 17.072(2)
_cell_length_c 12.9414(14)
_cell_measurement_reflns_used 12676
_cell_measurement_temperature 298
_cell_measurement_theta_max 26.00
_cell_measurement_theta_min 4.13
_cell_volume 2181.0(4)
_computing_cell_refinement 'Dirax/lsq (Duisenberg & Schreurs, 1989-2000)'
_computing_data_collection KappaCCD
_computing_data_reduction 'Denzo and Scalepak (Otwinowski & Minor, 1997)'
_computing_structure_refinement 'SHELXL-97 (Sheldrick, 1997)'
_computing_structure_solution 'DIRDIF (Buerskens et al., 1992)'
_diffrn_measured_fraction_theta_full 0.752
_diffrn_measured_fraction_theta_max 0.752
_diffrn_measurement_device KappaCCD
_diffrn_measurement_method CCD
_diffrn_radiation_source 'fine-focus sealed tube'
_diffrn_radiation_type ' MoK\a'
_diffrn_radiation_wavelength_id all
_diffrn_reflns_av_R_equivalents 0.031
_diffrn_reflns_limit_h_max 9
_diffrn_reflns_limit_h_min -9
_diffrn_reflns_limit_k_max 21
_diffrn_reflns_limit_k_min -21
_diffrn_reflns_limit_l_max 15
_diffrn_reflns_limit_l_min -15
_diffrn_reflns_number 12676
_diffrn_reflns_theta_full 26.00
_diffrn_reflns_theta_max 26.00
_diffrn_reflns_theta_min 4.13
_exptl_absorpt_coefficient_mu 0.726
_exptl_absorpt_correction_T_max 0.869
_exptl_absorpt_correction_T_min 0.765
_exptl_absorpt_correction_type multi-scan
_exptl_absorpt_process_details
;
multi-scan from symmetry-related measurements
Sortav (Blessing 1995)
;
_exptl_crystal_colour Violet
_exptl_crystal_density_diffrn 1.468
_exptl_crystal_density_method 'not measured'
_exptl_crystal_description Prismatic
_exptl_crystal_F_000 992
_exptl_crystal_size_max 0.2
_exptl_crystal_size_mid 0.1
_exptl_crystal_size_min 0.1
_refine_diff_density_max 0.238
_refine_diff_density_min -0.238
_refine_diff_density_rms 0.055
_refine_ls_extinction_method none
_refine_ls_goodness_of_fit_ref 1.025
_refine_ls_hydrogen_treatment constr
_refine_ls_matrix_type full
_refine_ls_number_parameters 298
_refine_ls_number_reflns 3218
_refine_ls_number_restraints 0
_refine_ls_restrained_S_all 1.025
_refine_ls_R_factor_all 0.0825
_refine_ls_R_factor_gt 0.0409
_refine_ls_shift/su_max 0.001
_refine_ls_shift/su_mean 0.000
_refine_ls_structure_factor_coef Fsqd
_refine_ls_weighting_details 'calc w=1/[\s^2^(Fo^2^)+(0.0321P)^2^+1.6854P] where P=(Fo^2^+2Fc^2^)/3'
_refine_ls_weighting_scheme calc
_refine_ls_wR_factor_gt 0.0804
_refine_ls_wR_factor_ref 0.0955
_reflns_number_gt 2152
_reflns_number_total 3218
_reflns_threshold_expression >2sigma(I)
_cod_data_source_file b902811ksup1.cif
_cod_data_source_block structure298k
_cod_depositor_comments
;
The following automatic conversions were performed:

'_symmetry_cell_setting' value 'Monoclinic' changed to 'monoclinic'
according to /home/saulius/struct/CIF-dictionaries/cif_core.dic
dictionary named 'cif_core.dic' version 2.4.2 from 2011-04-26.

Automatic conversion script
Id: cif_fix_values 1891 2012-01-12 08:04:46Z andrius 
;
_cod_original_cell_volume 2181.0(3)
_cod_original_sg_symbol_H-M 'P 21/n '
_cod_original_formula_sum 'C18 H20 B2 Fe N12 '
_cod_database_code 7053805

loop_
_symmetry_equiv_pos_as_xyz
+X,+Y,+Z
-X,-Y,-Z
'-X+ 1/2,+Y+ 1/2,-Z+ 1/2'
'+X+ 1/2,-Y+ 1/2,+Z+ 1/2'

loop_
_atom_site_label
_atom_site_type_symbol
_atom_site_fract_x
_atom_site_fract_y
_atom_site_fract_z
_atom_site_U_iso_or_equiv
_atom_site_adp_type
_atom_site_occupancy
_atom_site_symmetry_multiplicity
_atom_site_calc_flag
_atom_site_refinement_flags
Fe1 Fe 0.64204(6) 0.15495(3) 0.83638(3) 0.0296(2) Uani 1 1 d .
N11 N 0.5933(3) 0.32125(15) 0.8632(2) 0.0337(8) Uani 1 1 d .
N12 N 0.5617(3) 0.25865(15) 0.7986(2) 0.0326(8) Uani 1 1 d .
N21 N 0.6312(3) 0.24494(14) 1.02602(19) 0.0325(8) Uani 1 1 d .
N22 N 0.6009(3) 0.17328(14) 0.9811(2) 0.0329(8) Uani 1 1 d .
N31 N 0.8258(4) 0.27506(15) 0.9297(2) 0.0321(9) Uani 1 1 d .
N32 N 0.8192(4) 0.20671(15) 0.8741(2) 0.0333(9) Uani 1 1 d .
N41 N 0.4669(4) 0.10190(15) 0.7978(2) 0.0348(9) Uani 1 1 d .
N42 N 0.4637(4) 0.03505(15) 0.7391(2) 0.0343(9) Uani 1 1 d .
N51 N 0.6901(3) 0.13628(15) 0.6932(2) 0.0323(8) Uani 1 1 d .
N52 N 0.6644(3) 0.06462(15) 0.64809(19) 0.0359(8) Uani 1 1 d .
N61 N 0.7198(3) 0.05114(15) 0.8757(2) 0.0336(8) Uani 1 1 d .
N62 N 0.6920(3) -0.01154(15) 0.8110(2) 0.0331(8) Uani 1 1 d .
C11 C 0.5169(4) 0.3832(2) 0.8283(3) 0.0433(11) Uani 1 1 d .
C12 C 0.4350(5) 0.3615(2) 0.7411(3) 0.0496(12) Uani 1 1 d .
C13 C 0.4660(4) 0.2839(2) 0.7253(3) 0.0400(11) Uani 1 1 d .
C21 C 0.6005(4) 0.2446(2) 1.1246(3) 0.0374(10) Uani 1 1 d .
C22 C 0.5495(4) 0.1721(2) 1.1452(3) 0.0443(11) Uani 1 1 d .
C23 C 0.5514(4) 0.13025(19) 1.0541(3) 0.0380(10) Uani 1 1 d .
C31 C 0.9557(5) 0.2972(2) 0.9508(3) 0.0370(11) Uani 1 1 d .
C32 C 1.0357(4) 0.2438(2) 0.9073(3) 0.0432(11) Uani 1 1 d .
C33 C 0.9467(5) 0.1888(2) 0.8609(3) 0.0372(11) Uani 1 1 d .
C41 C 0.3400(5) 0.1145(2) 0.8168(3) 0.0446(12) Uani 1 1 d .
C42 C 0.2528(5) 0.0570(2) 0.7711(3) 0.0514(12) Uani 1 1 d .
C43 C 0.3355(5) 0.0084(2) 0.7237(3) 0.0432(12) Uani 1 1 d .
C51 C 0.7607(4) 0.1760(2) 0.6294(3) 0.0405(11) Uani 1 1 d .
C52 C 0.7830(4) 0.1306(2) 0.5441(3) 0.0479(12) Uani 1 1 d .
C53 C 0.7222(4) 0.0610(2) 0.5587(3) 0.0448(11) Uani 1 1 d .
C61 C 0.8047(4) 0.0246(2) 0.9552(3) 0.0425(10) Uani 1 1 d .
C62 C 0.8328(4) -0.0542(2) 0.9421(3) 0.0519(12) Uani 1 1 d .
C63 C 0.7603(4) -0.0748(2) 0.8505(3) 0.0447(11) Uani 1 1 d .
B1 B 0.6937(5) 0.3080(2) 0.9615(3) 0.0363(12) Uani 1 1 d .
B2 B 0.5974(5) 0.0020(2) 0.7101(3) 0.0367(12) Uani 1 1 d .
H11 H 0.5275 0.4322 0.8648 0.052 Uiso 1 1 d R
H12 H 0.3733 0.3989 0.7062 0.060 Uiso 1 1 d R
H13 H 0.4292 0.2484 0.6718 0.048 Uiso 1 1 d R
H21 H 0.6161 0.2910 1.1662 0.045 Uiso 1 1 d R
H22 H 0.5213 0.1613 1.2123 0.053 Uiso 1 1 d R
H23 H 0.5248 0.0771 1.0388 0.046 Uiso 1 1 d R
H31 H 0.9771 0.3440 0.9904 0.044 Uiso 1 1 d R
H32 H 1.1320 0.2517 0.9152 0.052 Uiso 1 1 d R
H33 H 0.9650 0.1425 0.8229 0.045 Uiso 1 1 d R
H41 H 0.3198 0.1591 0.8576 0.054 Uiso 1 1 d R
H42 H 0.1580 0.0601 0.7788 0.062 Uiso 1 1 d R
H43 H 0.3166 -0.0388 0.6842 0.052 Uiso 1 1 d R
H51 H 0.7872 0.2289 0.6467 0.049 Uiso 1 1 d R
H52 H 0.8331 0.1515 0.4913 0.058 Uiso 1 1 d R
H53 H 0.7146 0.0135 0.5187 0.054 Uiso 1 1 d R
H61 H 0.8361 0.0597 1.0108 0.051 Uiso 1 1 d R
H62 H 0.8931 -0.0813 0.9934 0.062 Uiso 1 1 d R
H63 H 0.7512 -0.1234 0.8130 0.054 Uiso 1 1 d R
H1 H 0.7089 0.3546 1.0027 0.044 Uiso 1 1 d R
H2 H 0.5840 -0.0447 0.6688 0.044 Uiso 1 1 d R

loop_
_atom_site_aniso_label
_atom_site_aniso_U_11
_atom_site_aniso_U_22
_atom_site_aniso_U_33
_atom_site_aniso_U_23
_atom_site_aniso_U_13
_atom_site_aniso_U_12
Fe1 0.0347(5) 0.0262(3) 0.0280(3) -0.0029(2) 0.0039(3) 0.0012(2)
N11 0.036(3) 0.0270(15) 0.0379(17) -0.0020(12) 0.0051(17) 0.0030(15)
N12 0.033(3) 0.0346(16) 0.0304(16) -0.0045(13) 0.0024(16) 0.0019(15)
N21 0.038(2) 0.0300(15) 0.0299(15) -0.0039(12) 0.0064(15) -0.0010(14)
N22 0.036(2) 0.0273(15) 0.0355(16) -0.0036(12) 0.0060(16) -0.0019(14)
N31 0.031(3) 0.0300(16) 0.0342(17) -0.0020(12) -0.0008(18) -0.0021(16)
N32 0.034(3) 0.0329(16) 0.0320(16) -0.0036(12) 0.0011(17) -0.0013(15)
N41 0.037(3) 0.0312(16) 0.0363(17) -0.0052(12) 0.0061(18) -0.0030(15)
N42 0.036(3) 0.0306(16) 0.0357(16) -0.0054(12) -0.0002(18) -0.0026(16)
N51 0.034(2) 0.0321(16) 0.0307(15) -0.0014(12) 0.0026(15) 0.0007(14)
N52 0.045(3) 0.0346(16) 0.0286(15) -0.0061(12) 0.0063(16) 0.0044(15)
N61 0.038(3) 0.0337(16) 0.0282(15) -0.0005(13) -0.0001(16) 0.0036(15)
N62 0.039(3) 0.0248(15) 0.0359(16) -0.0016(12) 0.0050(16) 0.0035(14)
C11 0.050(4) 0.033(2) 0.049(2) 0.0065(17) 0.017(2) 0.010(2)
C12 0.051(4) 0.047(2) 0.051(3) 0.0145(19) 0.009(2) 0.019(2)
C13 0.035(4) 0.049(2) 0.035(2) 0.0037(17) -0.004(2) 0.006(2)
C21 0.040(3) 0.039(2) 0.034(2) -0.0067(16) 0.007(2) 0.0037(19)
C22 0.052(4) 0.050(2) 0.033(2) 0.0005(16) 0.015(2) 0.001(2)
C23 0.040(3) 0.0331(19) 0.043(2) 0.0016(16) 0.011(2) -0.0019(18)
C31 0.030(4) 0.041(2) 0.037(2) 0.0030(16) -0.007(2) -0.005(2)
C32 0.021(3) 0.053(2) 0.054(2) 0.0050(19) -0.002(2) -0.005(2)
C33 0.028(4) 0.042(2) 0.041(2) 0.0008(17) 0.002(2) 0.003(2)
C41 0.035(4) 0.045(2) 0.055(3) -0.0019(18) 0.011(3) 0.000(2)
C42 0.027(4) 0.056(3) 0.071(3) 0.004(2) 0.005(3) 0.003(2)
C43 0.043(4) 0.039(2) 0.046(2) 0.0032(17) -0.003(2) -0.009(2)
C51 0.041(3) 0.045(2) 0.036(2) 0.0061(16) 0.008(2) -0.0008(19)
C52 0.051(4) 0.060(3) 0.036(2) 0.0119(18) 0.014(2) 0.007(2)
C53 0.053(3) 0.048(2) 0.034(2) -0.0042(17) 0.008(2) 0.014(2)
C61 0.043(3) 0.046(2) 0.038(2) 0.0039(18) 0.003(2) 0.007(2)
C62 0.046(4) 0.055(3) 0.053(3) 0.022(2) 0.000(2) 0.015(2)
C63 0.045(4) 0.034(2) 0.058(3) 0.0081(18) 0.016(2) 0.008(2)
B1 0.047(4) 0.027(2) 0.035(2) -0.0079(17) 0.005(2) -0.005(2)
B2 0.042(4) 0.029(2) 0.040(2) -0.0103(18) 0.008(3) -0.002(2)

loop_
_atom_type_symbol
_atom_type_description
_atom_type_scat_dispersion_real
_atom_type_scat_dispersion_imag
_atom_type_scat_source
C C 0.0033 0.0016 'International Tables Vol C Tables 4.2.6.8 and 6.1.1.4'
H H 0.0000 0.0000 'International Tables Vol C Tables 4.2.6.8 and 6.1.1.4'
B B 0.0013 0.0007 'International Tables Vol C Tables 4.2.6.8 and 6.1.1.4'
N N 0.0061 0.0033 'International Tables Vol C Tables 4.2.6.8 and 6.1.1.4'
Fe Fe 0.3463 0.8444 'International Tables Vol C Tables 4.2.6.8 and 6.1.1.4'

loop_
_diffrn_radiation_wavelength
0.71073

loop_
_geom_angle_atom_site_label_1
_geom_angle_atom_site_label_2
_geom_angle_atom_site_label_3
_geom_angle
N41 Fe1 N61 87.75(12)
N41 Fe1 N32 179.08(13)
N61 Fe1 N32 91.54(12)
N41 Fe1 N12 91.68(12)
N61 Fe1 N12 179.02(12)
N32 Fe1 N12 89.04(12)
N41 Fe1 N22 92.24(12)
N61 Fe1 N22 90.90(11)
N32 Fe1 N22 88.35(11)
N12 Fe1 N22 88.32(10)
N41 Fe1 N51 89.47(11)
N61 Fe1 N51 88.11(11)
N32 Fe1 N51 89.93(12)
N12 Fe1 N51 92.68(11)
N22 Fe1 N51 177.99(13)
C11 N11 N12 109.1(3)
C11 N11 B1 132.7(3)
N12 N11 B1 118.0(3)
C13 N12 N11 106.0(3)
C13 N12 Fe1 134.3(2)
N11 N12 Fe1 119.3(2)
C21 N21 N22 109.6(3)
C21 N21 B1 131.9(3)
N22 N21 B1 118.5(2)
C23 N22 N21 105.8(3)
C23 N22 Fe1 135.5(2)
N21 N22 Fe1 118.70(19)
C31 N31 N32 109.5(3)
C31 N31 B1 132.7(3)
N32 N31 B1 117.7(3)
C33 N32 N31 105.9(3)
C33 N32 Fe1 134.2(2)
N31 N32 Fe1 119.8(3)
C41 N41 N42 106.0(3)
C41 N41 Fe1 134.9(3)
N42 N41 Fe1 119.1(3)
C43 N42 N41 109.0(3)
C43 N42 B2 132.3(3)
N41 N42 B2 118.6(3)
C51 N51 N52 106.1(3)
C51 N51 Fe1 134.2(2)
N52 N51 Fe1 119.17(19)
C53 N52 N51 109.3(3)
C53 N52 B2 132.0(3)
N51 N52 B2 118.1(2)
C61 N61 N62 105.8(3)
C61 N61 Fe1 134.2(2)
N62 N61 Fe1 119.9(2)
C63 N62 N61 109.7(3)
C63 N62 B2 132.6(3)
N61 N62 B2 117.6(3)
N11 C11 C12 108.9(3)
C11 C12 C13 105.1(4)
N12 C13 C12 111.0(3)
N21 C21 C22 108.5(3)
C21 C22 C23 105.0(3)
N22 C23 C22 111.3(3)
N31 C31 C32 108.6(4)
C31 C32 C33 105.0(4)
N32 C33 C32 111.0(4)
N41 C41 C42 111.3(4)
C43 C42 C41 104.0(4)
N42 C43 C42 109.7(4)
N51 C51 C52 110.7(3)
C53 C52 C51 105.3(3)
N52 C53 C52 108.7(3)
N61 C61 C62 110.7(3)
C63 C62 C61 105.3(3)
N62 C63 C62 108.5(3)
N31 B1 N21 107.6(3)
N31 B1 N11 109.1(3)
N21 B1 N11 106.7(3)
N42 B2 N52 108.2(3)
N42 B2 N62 108.1(3)
N52 B2 N62 106.8(3)
N11 C11 H11 119.5
C12 C11 H11 131.6
C11 C12 H12 119.7
C13 C12 H12 135.2
N12 C13 H13 119.2
C12 C13 H13 129.8
N21 C21 H21 119.2
C22 C21 H21 132.4
C21 C22 H22 120.0
C23 C22 H22 135.0
N22 C23 H23 119.3
C22 C23 H23 129.4
N31 C31 H31 119.4
C32 C31 H31 132.0
C31 C32 H32 118.8
C33 C32 H32 136.3
N32 C33 H33 119.6
C32 C33 H33 129.4
N41 C41 H41 119.5
C42 C41 H41 129.2
C43 C42 H42 136.9
C41 C42 H42 119.1
N42 C43 H43 119.1
C42 C43 H43 131.2
N51 C51 H51 119.0
C52 C51 H51 130.3
C53 C52 H52 134.6
C51 C52 H52 120.1
N52 C53 H53 119.1
C52 C53 H53 132.2
N61 C61 H61 119.3
C62 C61 H61 130.0
C63 C62 H62 134.7
C61 C62 H62 120.0
N62 C63 H63 119.2
C62 C63 H63 132.4
N31 B1 H1 111.7
N21 B1 H1 109.0
N11 B1 H1 112.5
N42 B2 H2 112.0
N52 B2 H2 109.2
N62 B2 H2 112.3

loop_
_geom_bond_atom_site_label_1
_geom_bond_atom_site_label_2
_geom_bond_distance
Fe1 N41 1.975(3)
Fe1 N61 1.976(3)
Fe1 N32 1.980(3)
Fe1 N12 1.980(3)
Fe1 N22 1.988(3)
Fe1 N51 1.992(3)
N11 C11 1.349(4)
N11 N12 1.371(3)
N11 B1 1.540(5)
N12 C13 1.335(4)
N21 C21 1.346(4)
N21 N22 1.373(3)
N21 B1 1.536(4)
N22 C23 1.335(4)
N31 C31 1.342(4)
N31 N32 1.369(3)
N31 B1 1.528(5)
N32 C33 1.334(4)
N41 C41 1.331(4)
N41 N42 1.369(3)
N42 C43 1.346(4)
N42 B2 1.530(5)
N51 C51 1.330(4)
N51 N52 1.367(3)
N52 C53 1.351(4)
N52 B2 1.535(4)
N61 C61 1.333(4)
N61 N62 1.367(3)
N62 C63 1.345(4)
N62 B2 1.535(5)
C11 C12 1.364(5)
C12 C13 1.381(5)
C21 C22 1.376(4)
C22 C23 1.380(4)
C31 C32 1.373(5)
C32 C33 1.379(5)
C41 C42 1.395(5)
C42 C43 1.363(5)
C51 C52 1.387(5)
C52 C53 1.357(5)
C61 C62 1.388(5)
C62 C63 1.360(5)
C11 H11 0.9601
C12 H12 0.9601
C13 H13 0.9600
C21 H21 0.9602
C22 H22 0.9601
C23 H23 0.9599
C31 H31 0.9601
C32 H32 0.9600
C33 H33 0.9600
C41 H41 0.9600
C42 H42 0.9600
C43 H43 0.9599
C51 H51 0.9599
C52 H52 0.9600
C53 H53 0.9600
C61 H61 0.9600
C62 H62 0.9600
C63 H63 0.9600
B1 H1 0.9599
B2 H2 0.9599
